data_7241793
loop_
_publ_author_name
'Prasad, Ram R. R.'
'Pleass, Charlotte'
'Rigg, Amber L.'
'Cordes, David B.'
'Lozinska, Magdalena M.'
'Georgieva, Veselina M.'
'Hoffmann, Frank'
'Slawin, Alexandra M. Z.'
'Wright, Paul A.'

_publ_section_title
;
 Isoreticular chemistry of scandium analogues of the multicomponent
 metal--organic framework MIL-142
;
_journal_issue 4
_journal_name_full CrystEngComm
_journal_page_first 804
_journal_page_last 812
_journal_paper_doi 10.1039/D0CE01593H
_journal_volume 23
_journal_year 2021
_chemical_formula_moiety 'C40 H22 N5 O16 Sc3'
_chemical_formula_sum 'C40 H22 N5 O16 Sc3'
_chemical_formula_weight 963.51
_space_group_crystal_system trigonal
_space_group_IT_number 166
_space_group_name_Hall '-R 3 2"'
_space_group_name_H-M_alt 'R -3 m :H'
_atom_sites_solution_hydrogens geom
_atom_sites_solution_primary direct
_atom_sites_solution_secondary difmap
_audit_creation_date 2020-09-09
_audit_creation_method 'by CrystalStructure 4.3'
_audit_update_record
;
2020-10-20 deposited with the CCDC.	2020-12-01 downloaded from the CCDC.
;
_cell_angle_alpha 90.0000
_cell_angle_beta 90.0000
_cell_angle_gamma 120.0000
_cell_formula_units_Z 18
_cell_length_a 28.8727(19)
_cell_length_b 28.8727(19)
_cell_length_c 47.845(3)
_cell_measurement_reflns_used 7963
_cell_measurement_temperature 173
_cell_measurement_theta_max 46.80
_cell_measurement_theta_min 18.40
_cell_volume 34542(4)
_computing_cell_refinement 'CrystalClear-SM Expert 2.1 b42'
_computing_data_collection 'CrystalClear-SM Expert 2.1 b42 (Rigaku, 2015)'
_computing_data_reduction 'CrystalClear-SM Expert 2.1 b42'
_computing_molecular_graphics 'CrystalStructure 4.3'
_computing_publication_material 'CrystalStructure 4.3 (Rigaku, 2018)'
_computing_structure_refinement 'SHELXL Version 2018/3 (Sheldrick, 2008)'
_computing_structure_solution 'SHELXT Version 2014/5 (Sheldrick, 2014)'
_diffrn_ambient_temperature 173
_diffrn_detector_area_resol_mean 5.814
_diffrn_measured_fraction_theta_full 0.998
_diffrn_measured_fraction_theta_max 0.996
_diffrn_measurement_device_type 'Rigaku XtaLAB P100'
_diffrn_measurement_method \w
_diffrn_radiation_type 'Cu K\a'
_diffrn_radiation_wavelength 1.54187
_diffrn_reflns_av_R_equivalents 0.1205
_diffrn_reflns_av_unetI/netI 0.0424
_diffrn_reflns_Laue_measured_fraction_full 0.998
_diffrn_reflns_Laue_measured_fraction_max 0.996
_diffrn_reflns_limit_h_max 34
_diffrn_reflns_limit_h_min -28
_diffrn_reflns_limit_k_max 34
_diffrn_reflns_limit_k_min -33
_diffrn_reflns_limit_l_max 56
_diffrn_reflns_limit_l_min -55
_diffrn_reflns_number 122628
_diffrn_reflns_point_group_measured_fraction_full 0.998
_diffrn_reflns_point_group_measured_fraction_max 0.996
_diffrn_reflns_theta_full 67.687
_diffrn_reflns_theta_max 67.980
_diffrn_reflns_theta_min 2.556
_diffrn_standards_number 0
_exptl_absorpt_coefficient_mu 2.589
_exptl_absorpt_correction_T_max 0.974
_exptl_absorpt_correction_T_min 0.684
_exptl_absorpt_correction_type multi-scan
_exptl_absorpt_process_details 'REQAB (Rigaku, 1998)'
_exptl_crystal_colour brown
_exptl_crystal_density_diffrn 0.834
_exptl_crystal_density_method 'not measured'
_exptl_crystal_description prism
_exptl_crystal_F_000 8784.00
_exptl_crystal_recrystallization_method 'solvothermal reaction in DMF/water'
_exptl_crystal_size_max 0.100
_exptl_crystal_size_mid 0.100
_exptl_crystal_size_min 0.010
_refine_diff_density_max 1.48
_refine_diff_density_min -0.50
_refine_ls_extinction_method none
_refine_ls_goodness_of_fit_ref 1.076
_refine_ls_hydrogen_treatment constr
_refine_ls_number_parameters 313
_refine_ls_number_reflns 7429
_refine_ls_number_restraints 3
_refine_ls_R_factor_all 0.0665
_refine_ls_R_factor_gt 0.0566
_refine_ls_shift/su_max 0.002
_refine_ls_structure_factor_coef Fsqd
_refine_ls_weighting_details 'w = 1/[\s^2^(Fo^2^)+(0.1356P)^2^+1.4405P] where P=(Fo^2^+2Fc^2^)/3'
_refine_ls_weighting_scheme calc
_refine_ls_wR_factor_gt 0.1736
_refine_ls_wR_factor_ref 0.1842
_reflns_Friedel_coverage 0.000
_reflns_number_gt 5887
_reflns_number_total 7429
_reflns_threshold_expression F^2^>2.0\s(F^2^)
_cod_data_source_file d0ce01593h2.cif
_cod_data_source_block MIL-142Sc-TATB-NH2
_cod_depositor_comments 'Adding full bibliography for 7241791--7241795.cif.'
_cod_original_sg_symbol_H-M R-3m
_cod_database_code 7241793

loop_
_space_group_symop_operation_xyz
'x, y, z'
'-y, x-y, z'
'-x+y, -x, z'
'-y, -x, z'
'x, x-y, z'
'-x+y, y, z'
'x+2/3, y+1/3, z+1/3'
'-y+2/3, x-y+1/3, z+1/3'
'-x+y+2/3, -x+1/3, z+1/3'
'-y+2/3, -x+1/3, z+1/3'
'x+2/3, x-y+1/3, z+1/3'
'-x+y+2/3, y+1/3, z+1/3'
'x+1/3, y+2/3, z+2/3'
'-y+1/3, x-y+2/3, z+2/3'
'-x+y+1/3, -x+2/3, z+2/3'
'-y+1/3, -x+2/3, z+2/3'
'x+1/3, x-y+2/3, z+2/3'
'-x+y+1/3, y+2/3, z+2/3'
'-x, -y, -z'
'y, -x+y, -z'
'x-y, x, -z'
'y, x, -z'
'-x, -x+y, -z'
'x-y, -y, -z'
'-x+2/3, -y+1/3, -z+1/3'
'y+2/3, -x+y+1/3, -z+1/3'
'x-y+2/3, x+1/3, -z+1/3'
'y+2/3, x+1/3, -z+1/3'
'-x+2/3, -x+y+1/3, -z+1/3'
'x-y+2/3, -y+1/3, -z+1/3'
'-x+1/3, -y+2/3, -z+2/3'
'y+1/3, -x+y+2/3, -z+2/3'
'x-y+1/3, x+2/3, -z+2/3'
'y+1/3, x+2/3, -z+2/3'
'-x+1/3, -x+y+2/3, -z+2/3'
'x-y+1/3, -y+2/3, -z+2/3'

loop_
_atom_site_label
_atom_site_type_symbol
_atom_site_fract_x
_atom_site_fract_y
_atom_site_fract_z
_atom_site_U_iso_or_equiv
_atom_site_adp_type
_atom_site_occupancy
_atom_site_site_symmetry_order
_atom_site_calc_flag
_atom_site_refinement_flags_posn
_atom_site_refinement_flags_adp
_atom_site_refinement_flags_occupancy
_atom_site_disorder_assembly
_atom_site_disorder_group
Sc1 Sc 0.62547(2) 0.75221(2) 0.50582(2) 0.03761(16) Uani 1 1 d . . . . .
Sc2 Sc 0.58600(2) 0.79300(2) 0.56575(2) 0.03613(18) Uani 1 2 d S T P . .
O1 O 0.64036(7) 0.76888(8) 0.57905(4) 0.0531(4) Uani 1 1 d . . . . .
O2 O 0.66255(8) 0.74077(8) 0.54042(4) 0.0549(5) Uani 1 1 d . . . . .
O3 O 0.83110(8) 0.73931(8) 0.80074(4) 0.0582(5) Uani 1 1 d . . . . .
O4 O 0.70052(7) 0.81153(7) 0.49045(4) 0.0571(5) Uani 1 1 d . . . . .
O5 O 0.52815(7) 0.71299(7) 0.55766(4) 0.0575(5) Uani 1 1 d . . . . .
O6 O 0.55020(7) 0.68927(7) 0.51772(4) 0.0546(5) Uani 1 1 d . . . . .
O7 O 0.61312(8) 0.80656(4) 0.52598(4) 0.0368(5) Uani 1 2 d S T P . .
O8 O 0.55657(13) 0.77829(6) 0.60782(6) 0.0664(8) Uani 1 2 d S T P . .
O9 O 0.63857(9) 0.69147(8) 0.48732(4) 0.0656(5) Uani 1 1 d . . . . .
N1 N 0.86595(8) 0.73190(17) 0.61279(6) 0.0590(9) Uani 1 2 d S T P . .
N3 N 0.82722(10) 0.73637(12) 0.65558(5) 0.0637(7) Uani 1 1 d . . . . .
N17 N 0.97262(6) 0.94525(11) 0.46295(7) 0.0449(7) Uani 1 2 d S T P . .
N24 N 0.4425(6) 0.6437(6) 0.5866(3) 0.075(6) Uiso 0.192(10) 1 d D . P A 1
H24A H 0.417108 0.627876 0.602073 0.112 Uiso 0.192(10) 1 calc R U P A 1
H24B H 0.475397 0.678173 0.589123 0.112 Uiso 0.192(10) 1 calc R U P A 1
N24A N 0.4911(12) 0.6028(14) 0.4960(5) 0.306(18) Uiso 0.308(10) 1 d D . P A 2
H24C H 0.526485 0.635096 0.496536 0.459 Uiso 0.308(10) 1 calc R U P A 2
H24D H 0.481887 0.577101 0.480683 0.459 Uiso 0.308(10) 1 calc R U P A 2
C2 C 0.82795(11) 0.73392(14) 0.62771(5) 0.0574(7) Uani 1 1 d . . . . .
C4 C 0.86840(10) 0.7368(2) 0.66841(8) 0.0597(11) Uani 1 2 d S T P . .
C5 C 0.78432(11) 0.73520(14) 0.61205(5) 0.0575(7) Uani 1 1 d . . . . .
C6 C 0.74977(13) 0.74837(17) 0.62601(6) 0.0741(10) Uani 1 1 d . . . . .
H6 H 0.752802 0.754162 0.645630 0.089 Uiso 1 1 calc R U . . .
C7 C 0.71125(13) 0.75289(17) 0.61105(6) 0.0706(9) Uani 1 1 d . . . . .
H7 H 0.687892 0.762008 0.620417 0.085 Uiso 1 1 calc R U . . .
C8 C 0.70656(10) 0.74417(12) 0.58249(5) 0.0507(6) Uani 1 1 d . . . . .
C9 C 0.73987(11) 0.72958(12) 0.56884(5) 0.0526(6) Uani 1 1 d . . . . .
H9 H 0.735967 0.722470 0.549340 0.063 Uiso 1 1 calc R U . . .
C10 C 0.77837(11) 0.72547(13) 0.58362(5) 0.0569(7) Uani 1 1 d . . . . .
H10 H 0.801249 0.715800 0.574183 0.068 Uiso 1 1 calc R U . . .
C11 C 0.66694(10) 0.75164(10) 0.56612(6) 0.0480(6) Uani 1 1 d . . . . .
C12 C 0.86952(10) 0.7390(2) 0.69935(8) 0.0591(10) Uani 1 2 d S T P . .
C13 C 0.82841(12) 0.74042(15) 0.71388(6) 0.0661(9) Uani 1 1 d . . . . .
H13 H 0.799861 0.740355 0.703973 0.079 Uiso 1 1 calc R U . . .
C14 C 0.82930(12) 0.74190(14) 0.74280(6) 0.0617(8) Uani 1 1 d . . . . .
H14 H 0.801226 0.742665 0.752766 0.074 Uiso 1 1 calc R U . . .
C15 C 0.87113(8) 0.74227(17) 0.75726(7) 0.0524(9) Uani 1 2 d S T P . .
C16 C 0.87039(7) 0.74078(15) 0.78850(8) 0.0505(9) Uani 1 2 d S T P . .
C18 C 0.94797(13) 0.97399(7) 0.46343(8) 0.0427(7) Uani 1 2 d S T P . .
C19 C 0.88899(13) 0.94449(7) 0.46609(8) 0.0445(8) Uani 1 2 d S T P . .
C20 C 0.86114(10) 0.88899(10) 0.46866(6) 0.0526(6) Uani 1 1 d . . . . .
H20 H 0.879395 0.869514 0.466341 0.063 Uiso 1 1 calc R U . . .
C21 C 0.80701(10) 0.86217(10) 0.47459(6) 0.0519(6) Uani 1 1 d . . . . .
H21 H 0.788147 0.824281 0.476071 0.062 Uiso 1 1 calc R U . . .
C22 C 0.78023(13) 0.89011(6) 0.47836(7) 0.0417(7) Uani 1 2 d S T P . .
C23 C 0.72312(13) 0.86156(7) 0.48696(7) 0.0449(8) Uani 1 2 d S T P . .
C24 C 0.43147(13) 0.61622(13) 0.55993(7) 0.0786(10) Uani 1 1 d D . . . .
H24 H 0.439844 0.640452 0.575061 0.094 Uiso 0.92(3) 1 calc R U P A 2
C25 C 0.46728(10) 0.62917(11) 0.53813(6) 0.0538(6) Uani 1 1 d D . . . .
C26 C 0.45477(13) 0.59354(14) 0.51662(8) 0.0848(12) Uani 1 1 d D . . . .
H26 H 0.479172 0.601796 0.501588 0.102 Uiso 0.58(3) 1 calc R U P A 1
C27 C 0.51867(10) 0.68068(10) 0.53775(6) 0.0507(6) Uani 1 1 d . . . . .

loop_
_atom_site_aniso_label
_atom_site_aniso_U_11
_atom_site_aniso_U_22
_atom_site_aniso_U_33
_atom_site_aniso_U_23
_atom_site_aniso_U_13
_atom_site_aniso_U_12
Sc1 0.0321(2) 0.0390(3) 0.0356(3) -0.00086(17) -0.00116(16) 0.01318(19)
Sc2 0.0272(3) 0.0397(3) 0.0374(3) -0.00107(11) -0.0021(2) 0.01359(15)
O1 0.0489(10) 0.0730(12) 0.0481(10) 0.0057(9) -0.0018(8) 0.0384(9)
O2 0.0603(11) 0.0680(12) 0.0471(10) -0.0087(9) -0.0159(8) 0.0402(10)
O3 0.0755(13) 0.0733(13) 0.0369(9) 0.0126(8) 0.0105(9) 0.0456(11)
O4 0.0401(9) 0.0462(10) 0.0715(12) -0.0032(9) 0.0147(8) 0.0114(8)
O5 0.0454(10) 0.0456(10) 0.0559(11) -0.0023(8) 0.0025(8) 0.0034(8)
O6 0.0398(9) 0.0458(10) 0.0601(11) -0.0008(8) 0.0073(8) 0.0077(8)
O7 0.0291(10) 0.0405(9) 0.0372(11) -0.0006(4) -0.0011(8) 0.0145(5)
O8 0.0694(18) 0.0810(15) 0.0448(14) 0.0076(6) 0.0152(13) 0.0347(9)
O9 0.0790(14) 0.0547(11) 0.0630(12) -0.0071(9) 0.0080(10) 0.0334(11)
N1 0.0522(12) 0.101(3) 0.0398(16) 0.0104(16) 0.0052(8) 0.0507(14)
N3 0.0563(14) 0.113(2) 0.0412(12) 0.0129(12) 0.0052(10) 0.0571(15)
N17 0.0357(10) 0.0382(15) 0.0615(18) 0.0004(13) 0.0002(6) 0.0191(7)
C2 0.0522(15) 0.094(2) 0.0392(13) 0.0100(13) 0.0041(11) 0.0461(16)
C4 0.0537(14) 0.106(3) 0.0371(19) 0.0118(19) 0.0059(10) 0.0528(17)
C5 0.0532(15) 0.097(2) 0.0398(13) 0.0093(13) 0.0040(11) 0.0507(16)
C6 0.072(2) 0.142(3) 0.0396(14) -0.0027(16) -0.0047(13) 0.077(2)
C7 0.0668(19) 0.123(3) 0.0514(16) -0.0024(17) 0.0002(13) 0.069(2)
C8 0.0443(13) 0.0701(17) 0.0431(13) 0.0065(12) -0.0027(10) 0.0326(13)
C9 0.0529(15) 0.0738(18) 0.0409(12) 0.0018(12) -0.0025(11) 0.0391(14)
C10 0.0553(15) 0.089(2) 0.0414(13) 0.0059(13) 0.0034(11) 0.0479(16)
C11 0.0379(12) 0.0497(14) 0.0565(15) 0.0046(11) -0.0038(11) 0.0220(11)
C12 0.0547(14) 0.098(3) 0.0394(19) 0.0132(19) 0.0066(10) 0.0489(16)
C13 0.0622(18) 0.116(3) 0.0405(14) 0.0156(15) 0.0078(12) 0.0602(19)
C14 0.0624(17) 0.094(2) 0.0430(14) 0.0132(14) 0.0105(12) 0.0493(17)
C15 0.0577(15) 0.069(2) 0.0341(17) 0.0127(16) 0.0064(8) 0.0346(12)
C16 0.0599(17) 0.0470(19) 0.0403(18) 0.0132(15) 0.0066(7) 0.0235(10)
C18 0.0358(16) 0.0362(12) 0.0559(19) -0.0020(7) -0.0040(14) 0.0179(8)
C19 0.0361(17) 0.0385(12) 0.058(2) 0.0010(7) 0.0019(15) 0.0180(8)
C20 0.0354(12) 0.0388(13) 0.0813(19) -0.0022(12) 0.0045(12) 0.0168(10)
C21 0.0390(13) 0.0386(13) 0.0723(17) 0.0000(11) 0.0051(12) 0.0151(11)
C22 0.0328(16) 0.0460(14) 0.0420(17) -0.0001(6) -0.0002(13) 0.0164(8)
C23 0.0367(17) 0.0511(15) 0.0421(18) 0.0011(7) 0.0021(14) 0.0184(9)
C24 0.0619(19) 0.0587(18) 0.073(2) -0.0210(16) 0.0105(16) -0.0010(15)
C25 0.0360(12) 0.0428(13) 0.0629(16) 0.0017(11) 0.0011(11) 0.0050(11)
C26 0.0573(19) 0.061(2) 0.091(2) -0.0195(17) 0.0274(17) -0.0039(16)
C27 0.0380(13) 0.0406(13) 0.0585(16) -0.0002(12) -0.0056(11) 0.0083(11)

loop_
_atom_type_symbol
_atom_type_description
_atom_type_scat_dispersion_real
_atom_type_scat_dispersion_imag
_atom_type_scat_source
C C 0.0181 0.0091
;
International Tables for Crystallography
(Vol. C, Tables 4.2.6.8 and 6.1.1.4)
;
H H 0.0000 0.0000
;
International Tables for Crystallography
(Vol. C, Table 6.1.1.4)
;
N N 0.0311 0.0180
;
International Tables for Crystallography
(Vol. C, Tables 4.2.6.8 and 6.1.1.4)
;
O O 0.0492 0.0322
;
International Tables for Crystallography
(Vol. C, Tables 4.2.6.8 and 6.1.1.4)
;
Sc Sc 0.3119 1.5331
;
International Tables for Crystallography
(Vol. C, Tables 4.2.6.8 and 6.1.1.4)
;

loop_
_geom_angle_atom_site_label_1
_geom_angle_atom_site_label_2
_geom_angle_atom_site_label_3
_geom_angle
_geom_angle_site_symmetry_1
_geom_angle_site_symmetry_3
_geom_angle_publ_flag
O7 Sc1 O2 92.75(8) . . ?
O7 Sc1 O3 95.71(8) . 14_654 ?
O2 Sc1 O3 171.05(8) . 14_654 ?
O7 Sc1 O6 91.97(8) . . ?
O2 Sc1 O6 92.23(8) . . ?
O3 Sc1 O6 90.39(8) 14_654 . ?
O7 Sc1 O4 92.54(8) . . ?
O2 Sc1 O4 90.29(9) . . ?
O3 Sc1 O4 86.44(8) 14_654 . ?
O6 Sc1 O4 174.73(8) . . ?
O7 Sc1 O9 175.65(8) . . ?
O2 Sc1 O9 83.37(8) . . ?
O3 Sc1 O9 88.26(8) 14_654 . ?
O6 Sc1 O9 86.22(8) . . ?
O4 Sc1 O9 89.47(8) . . ?
O7 Sc1 Sc1 30.10(5) . 5_565 ?
O2 Sc1 Sc1 114.52(5) . 5_565 ?
O3 Sc1 Sc1 72.40(6) 14_654 5_565 ?
O6 Sc1 Sc1 110.37(6) . 5_565 ?
O4 Sc1 Sc1 72.66(5) . 5_565 ?
O9 Sc1 Sc1 154.09(6) . 5_565 ?
O7 Sc1 Sc2 29.96(5) . . ?
O2 Sc1 Sc2 71.48(5) . . ?
O3 Sc1 Sc2 117.46(6) 14_654 . ?
O6 Sc1 Sc2 72.45(5) . . ?
O4 Sc1 Sc2 112.77(5) . . ?
O9 Sc1 Sc2 145.86(6) . . ?
Sc1 Sc1 Sc2 60.042(9) 5_565 . ?
O7 Sc2 O5 93.30(7) . 5_565 ?
O7 Sc2 O5 93.30(7) . . ?
O5 Sc2 O5 89.13(12) 5_565 . ?
O7 Sc2 O1 93.90(7) . 5_565 ?
O5 Sc2 O1 90.36(8) 5_565 5_565 ?
O5 Sc2 O1 172.80(8) . 5_565 ?
O7 Sc2 O1 93.90(7) . . ?
O5 Sc2 O1 172.80(8) 5_565 . ?
O5 Sc2 O1 90.36(8) . . ?
O1 Sc2 O1 89.24(11) 5_565 . ?
O7 Sc2 O8 179.53(10) . . ?
O5 Sc2 O8 86.37(8) 5_565 . ?
O5 Sc2 O8 86.37(8) . . ?
O1 Sc2 O8 86.44(8) 5_565 . ?
O1 Sc2 O8 86.43(8) . . ?
O7 Sc2 Sc1 29.964(9) . 5_565 ?
O5 Sc2 Sc1 72.11(5) 5_565 5_565 ?
O5 Sc2 Sc1 113.18(6) . 5_565 ?
O1 Sc2 Sc1 73.42(5) 5_565 5_565 ?
O1 Sc2 Sc1 114.60(6) . 5_565 ?
O8 Sc2 Sc1 150.024(10) . 5_565 ?
O7 Sc2 Sc1 29.961(9) . . ?
O5 Sc2 Sc1 113.18(6) 5_565 . ?
O5 Sc2 Sc1 72.11(5) . . ?
O1 Sc2 Sc1 114.60(5) 5_565 . ?
O1 Sc2 Sc1 73.43(5) . . ?
O8 Sc2 Sc1 150.027(9) . . ?
Sc1 Sc2 Sc1 59.913(17) 5_565 . ?
C11 O1 Sc2 132.86(17) . . ?
C11 O2 Sc1 136.96(17) . . ?
C16 O3 Sc1 133.34(19) . 9_565 ?
C23 O4 Sc1 135.00(18) . . ?
C27 O5 Sc2 135.22(17) . . ?
C27 O6 Sc1 135.38(17) . . ?
Sc2 O7 Sc1 120.08(5) . . ?
Sc2 O7 Sc1 120.07(5) . 5_565 ?
Sc1 O7 Sc1 119.81(10) . 5_565 ?
C2 N1 C2 115.1(3) 6_655 . ?
C4 N3 C2 115.0(2) . . ?
C18 N17 C18 114.9(3) . 2_765 ?
C24 N24 H24A 120.0 . . ?
C24 N24 H24B 120.0 . . ?
H24A N24 H24B 120.0 . . ?
C26 N24A H24C 120.0 . . ?
C26 N24A H24D 120.0 . . ?
H24C N24A H24D 120.0 . . ?
N1 C2 N3 124.9(2) . . ?
N1 C2 C5 117.3(2) . . ?
N3 C2 C5 117.9(2) . . ?
N3 C4 N3 125.1(3) 6_655 . ?
N3 C4 C12 117.44(17) 6_655 . ?
N3 C4 C12 117.44(17) . . ?
C10 C5 C6 119.4(2) . . ?
C10 C5 C2 120.9(2) . . ?
C6 C5 C2 119.7(2) . . ?
C7 C6 C5 119.6(3) . . ?
C7 C6 H6 120.2 . . ?
C5 C6 H6 120.2 . . ?
C6 C7 C8 120.3(3) . . ?
C6 C7 H7 119.9 . . ?
C8 C7 H7 119.9 . . ?
C7 C8 C9 119.9(2) . . ?
C7 C8 C11 120.4(2) . . ?
C9 C8 C11 119.7(2) . . ?
C10 C9 C8 119.8(2) . . ?
C10 C9 H9 120.1 . . ?
C8 C9 H9 120.1 . . ?
C9 C10 C5 120.9(3) . . ?
C9 C10 H10 119.6 . . ?
C5 C10 H10 119.6 . . ?
O2 C11 O1 124.8(2) . . ?
O2 C11 C8 117.8(2) . . ?
O1 C11 C8 117.5(2) . . ?
C13 C12 C13 120.1(4) . 6_655 ?
C13 C12 C4 119.97(18) . . ?
C13 C12 C4 119.97(18) 6_655 . ?
C14 C13 C12 119.8(3) . . ?
C14 C13 H13 120.1 . . ?
C12 C13 H13 120.1 . . ?
C13 C14 C15 120.1(3) . . ?
C13 C14 H14 120.0 . . ?
C15 C14 H14 120.0 . . ?
C14 C15 C14 120.2(3) 6_655 . ?
C14 C15 C16 119.87(17) 6_655 . ?
C14 C15 C16 119.88(17) . . ?
O3 C16 O3 124.4(3) 6_655 . ?
O3 C16 C15 117.77(17) 6_655 . ?
O3 C16 C15 117.77(17) . . ?
N17 C18 N17 125.0(3) 3_675 . ?
N17 C18 C19 117.45(16) 3_675 . ?
N17 C18 C19 117.45(16) . . ?
C20 C19 C20 119.0(3) 5_565 . ?
C20 C19 C18 120.36(16) 5_565 . ?
C20 C19 C18 120.36(16) . . ?
C21 C20 C19 120.2(2) . . ?
C21 C20 H20 119.9 . . ?
C19 C20 H20 119.9 . . ?
C22 C21 C20 120.4(2) . . ?
C22 C21 H21 119.8 . . ?
C20 C21 H21 119.8 . . ?
C21 C22 C21 119.7(3) . 5_565 ?
C21 C22 C23 120.16(16) . . ?
C21 C22 C23 120.16(15) 5_565 . ?
O4 C23 O4 124.4(3) 5_565 . ?
O4 C23 C22 117.79(16) 5_565 . ?
O4 C23 C22 117.78(16) . . ?
C24 C24 C25 120.61(16) 4_665 . ?
C24 C24 N24 112.6(7) 4_665 . ?
C25 C24 N24 125.8(7) . . ?
C24 C24 H24 119.7 4_665 . ?
C25 C24 H24 119.7 . . ?
C26 C25 C24 118.9(3) . . ?
C26 C25 C27 119.9(3) . . ?
C24 C25 C27 121.2(3) . . ?
N24A C26 C25 120.5(14) . . ?
N24A C26 C26 118.8(14) . 4_665 ?
C25 C26 C26 120.49(17) . 4_665 ?
C25 C26 H26 119.8 . . ?
C26 C26 H26 119.8 4_665 . ?
O6 C27 O5 124.1(2) . . ?
O6 C27 C25 118.0(2) . . ?
O5 C27 C25 118.0(2) . . ?

loop_
_geom_bond_atom_site_label_1
_geom_bond_atom_site_label_2
_geom_bond_distance
_geom_bond_site_symmetry_2
_geom_bond_publ_flag
Sc1 O7 2.0199(11) . ?
Sc1 O2 2.0857(17) . ?
Sc1 O3 2.0975(18) 14_654 ?
Sc1 O6 2.0978(18) . ?
Sc1 O4 2.1114(18) . ?
Sc1 O9 2.160(2) . ?
Sc1 Sc1 3.4953(9) 5_565 ?
Sc1 Sc2 3.4999(7) . ?
Sc2 O7 2.020(2) . ?
Sc2 O5 2.1019(18) 5_565 ?
Sc2 O5 2.1020(18) . ?
Sc2 O1 2.1086(18) 5_565 ?
Sc2 O1 2.1086(17) . ?
Sc2 O8 2.143(3) . ?
O1 C11 1.265(3) . ?
O2 C11 1.260(3) . ?
O3 C16 1.258(3) . ?
O4 C23 1.264(2) . ?
O5 C27 1.264(3) . ?
O6 C27 1.258(3) . ?
N1 C2 1.335(3) 6_655 ?
N1 C2 1.335(3) . ?
N3 C4 1.333(3) . ?
N3 C2 1.336(3) . ?
N17 C18 1.336(2) . ?
N17 C18 1.337(2) 2_765 ?
N24 C24 1.451(13) . ?
N24 H24A 0.9800 . ?
N24 H24B 0.9800 . ?
N24A C26 1.366(16) . ?
N24A H24C 0.9800 . ?
N24A H24D 0.9800 . ?
C2 C5 1.482(4) . ?
C4 C12 1.481(5) . ?
C5 C10 1.383(4) . ?
C5 C6 1.402(4) . ?
C6 C7 1.382(4) . ?
C6 H6 0.9500 . ?
C7 C8 1.384(4) . ?
C7 H7 0.9500 . ?
C8 C9 1.391(4) . ?
C8 C11 1.488(3) . ?
C9 C10 1.372(4) . ?
C9 H9 0.9500 . ?
C10 H10 0.9500 . ?
C12 C13 1.393(3) . ?
C12 C13 1.393(3) 6_655 ?
C13 C14 1.384(4) . ?
C13 H13 0.9500 . ?
C14 C15 1.387(3) . ?
C14 H14 0.9500 . ?
C15 C16 1.495(5) . ?
C18 C19 1.480(5) . ?
C19 C20 1.393(3) 5_565 ?
C19 C20 1.393(3) . ?
C20 C21 1.383(4) . ?
C20 H20 0.9500 . ?
C21 C22 1.381(3) . ?
C21 H21 0.9500 . ?
C22 C23 1.486(5) . ?
C24 C24 1.377(6) 4_665 ?
C24 C25 1.382(4) . ?
C24 H24 0.9500 . ?
C25 C26 1.370(4) . ?
C25 C27 1.486(3) . ?
C26 C26 1.395(6) 4_665 ?
C26 H26 0.9500 . ?

loop_
_geom_torsion_atom_site_label_1
_geom_torsion_atom_site_label_2
_geom_torsion_atom_site_label_3
_geom_torsion_atom_site_label_4
_geom_torsion
_geom_torsion_site_symmetry_1
_geom_torsion_site_symmetry_2
_geom_torsion_site_symmetry_3
_geom_torsion_site_symmetry_4
_geom_torsion_publ_flag
C2 N1 C2 N3 -1.7(7) 6_655 . . . ?
C2 N1 C2 C5 176.3(2) 6_655 . . . ?
C4 N3 C2 N1 0.1(6) . . . . ?
C4 N3 C2 C5 -177.9(4) . . . . ?
C2 N3 C4 N3 1.8(7) . . . 6_655 ?
C2 N3 C4 C12 -179.5(4) . . . . ?
N1 C2 C5 C10 10.8(5) . . . . ?
N3 C2 C5 C10 -171.0(3) . . . . ?
N1 C2 C5 C6 -166.8(4) . . . . ?
N3 C2 C5 C6 11.3(5) . . . . ?
C10 C5 C6 C7 -1.8(6) . . . . ?
C2 C5 C6 C7 175.9(4) . . . . ?
C5 C6 C7 C8 0.4(6) . . . . ?
C6 C7 C8 C9 1.5(6) . . . . ?
C6 C7 C8 C11 -177.0(3) . . . . ?
C7 C8 C9 C10 -2.0(5) . . . . ?
C11 C8 C9 C10 176.5(3) . . . . ?
C8 C9 C10 C5 0.6(5) . . . . ?
C6 C5 C10 C9 1.3(5) . . . . ?
C2 C5 C10 C9 -176.3(3) . . . . ?
Sc1 O2 C11 O1 10.5(4) . . . . ?
Sc1 O2 C11 C8 -168.9(2) . . . . ?
Sc2 O1 C11 O2 -6.1(4) . . . . ?
Sc2 O1 C11 C8 173.31(18) . . . . ?
C7 C8 C11 O2 -176.7(3) . . . . ?
C9 C8 C11 O2 4.8(4) . . . . ?
C7 C8 C11 O1 3.8(4) . . . . ?
C9 C8 C11 O1 -174.7(3) . . . . ?
N3 C4 C12 C13 179.0(4) 6_655 . . . ?
N3 C4 C12 C13 0.2(7) . . . . ?
N3 C4 C12 C13 -0.2(7) 6_655 . . 6_655 ?
N3 C4 C12 C13 -179.0(4) . . . 6_655 ?
C13 C12 C13 C14 -1.5(8) 6_655 . . . ?
C4 C12 C13 C14 179.3(4) . . . . ?
C12 C13 C14 C15 0.3(6) . . . . ?
C13 C14 C15 C14 0.9(7) . . . 6_655 ?
C13 C14 C15 C16 -176.6(4) . . . . ?
Sc1 O3 C16 O3 -26.0(6) 9_565 . . 6_655 ?
Sc1 O3 C16 C15 151.5(3) 9_565 . . . ?
C14 C15 C16 O3 0.1(6) 6_655 . . 6_655 ?
C14 C15 C16 O3 177.6(3) . . . 6_655 ?
C14 C15 C16 O3 -177.6(3) 6_655 . . . ?
C14 C15 C16 O3 -0.1(6) . . . . ?
C18 N17 C18 N17 3.5(7) 2_765 . . 3_675 ?
C18 N17 C18 C19 -173.4(2) 2_765 . . . ?
N17 C18 C19 C20 -1.6(5) 3_675 . . 5_565 ?
N17 C18 C19 C20 175.6(3) . . . 5_565 ?
N17 C18 C19 C20 -175.6(3) 3_675 . . . ?
N17 C18 C19 C20 1.6(5) . . . . ?
C20 C19 C20 C21 -2.1(6) 5_565 . . . ?
C18 C19 C20 C21 172.0(3) . . . . ?
C19 C20 C21 C22 -0.8(5) . . . . ?
C20 C21 C22 C21 3.8(6) . . . 5_565 ?
C20 C21 C22 C23 -175.1(3) . . . . ?
Sc1 O4 C23 O4 -6.6(6) . . . 5_565 ?
Sc1 O4 C23 C22 172.9(2) . . . . ?
C21 C22 C23 O4 179.2(3) . . . 5_565 ?
C21 C22 C23 O4 0.4(5) 5_565 . . 5_565 ?
C21 C22 C23 O4 -0.4(5) . . . . ?
C21 C22 C23 O4 -179.2(3) 5_565 . . . ?
C24 C24 C25 C26 -0.6(4) 4_665 . . . ?
N24 C24 C25 C26 167.0(8) . . . . ?
C24 C24 C25 C27 179.49(19) 4_665 . . . ?
N24 C24 C25 C27 -12.9(9) . . . . ?
C24 C25 C26 N24A -174(2) . . . . ?
C27 C25 C26 N24A 6(2) . . . . ?
C24 C25 C26 C26 0.6(4) . . . 4_665 ?
C27 C25 C26 C26 -179.49(18) . . . 4_665 ?
Sc1 O6 C27 O5 -1.0(5) . . . . ?
Sc1 O6 C27 C25 179.45(19) . . . . ?
Sc2 O5 C27 O6 10.7(5) . . . . ?
Sc2 O5 C27 C25 -169.8(2) . . . . ?
C26 C25 C27 O6 -2.1(5) . . . . ?
C24 C25 C27 O6 177.8(3) . . . . ?
C26 C25 C27 O5 178.4(3) . . . . ?
C24 C25 C27 O5 -1.7(5) . . . . ?
